data_2009518
loop_
_publ_author_name
'Isobe, M.'
'Kimizuka, N.'
'Nakamura, M.'
'Mohri, T.'

_publ_section_title
;
 Structures of LuFeO~3~(ZnO)~<i>m~</i> (<i>m</i> =1, 4, 5 and 6)
;
_journal_issue 3
_journal_name_full 'Acta Crystallographica Section C'
_journal_page_first 332
_journal_page_last 336
_journal_paper_doi 10.1107/S0108270193008108
_journal_volume 50
_journal_year 1994
_chemical_formula_moiety 'Fe1 Lu1 O3,O5 Zn5'
_chemical_formula_sum 'Fe Lu O8 Zn5'
_chemical_formula_weight 685.71
_symmetry_cell_setting trigonal
_symmetry_space_group_name_Hall '-R 3 2"'
_symmetry_space_group_name_H-M 'R -3 m'
_cell_angle_alpha 90
_cell_angle_beta 90
_cell_angle_gamma 120
_cell_formula_units_Z 3
_cell_length_a 3.32910(10)
_cell_length_b 3.32910(10)
_cell_length_c 56.56(2)
_cell_measurement_reflns_used 24
_cell_measurement_temperature 295
_cell_measurement_theta_max 41
_cell_measurement_theta_min 35
_cell_volume 542.87(19)
_diffrn_measurement_device 'Enraf-Nonius CAD-4'
_diffrn_measurement_method \w/2\q
_diffrn_radiation_type MoK\a
_diffrn_radiation_wavelength 0.71073
_diffrn_reflns_limit_h_max 7
_diffrn_reflns_limit_h_min 0
_diffrn_reflns_limit_k_max 7
_diffrn_reflns_limit_k_min 0
_diffrn_reflns_limit_l_max 136
_diffrn_reflns_limit_l_min 0
_diffrn_reflns_number 1171
_diffrn_reflns_theta_max 60
_diffrn_standards_decay_% -1.9
_diffrn_standards_interval_time 240
_diffrn_standards_number 3
_exptl_absorpt_coefficient_mu 32.23
_exptl_absorpt_correction_T_max 0.182
_exptl_absorpt_correction_T_min 0.023
_exptl_absorpt_correction_type integration
_exptl_crystal_colour brown
_exptl_crystal_density_diffrn 6.29
_exptl_crystal_description Prism
_exptl_crystal_size_max 0.17
_exptl_crystal_size_mid 0.15
_exptl_crystal_size_min 0.08
_refine_diff_density_max 8.1
_refine_diff_density_min -9.0
_refine_ls_extinction_coef 5.08E-6(5)
_refine_ls_extinction_method applied
_refine_ls_goodness_of_fit_obs 4.2
_refine_ls_number_parameters 25
_refine_ls_number_reflns 1060
_refine_ls_R_factor_obs 0.046
_refine_ls_shift/esd_max 0.01
_refine_ls_structure_factor_coef F
_refine_ls_weighting_scheme unit
_refine_ls_wR_factor_obs 0.053
_reflns_number_observed 1060
_reflns_number_total 1171
_reflns_observed_criterion I>1.5\s(I)
_cod_data_source_file as1025.cif
_cod_data_source_block as1025_structure_3_of_4
_cod_original_cell_volume 542.8(2)
_cod_original_formula_sum 'Fe1 Lu1 O8 Zn5'
_cod_database_code 2009518

loop_
_atom_site_label
_atom_site_fract_x
_atom_site_fract_y
_atom_site_fract_z
_atom_site_U_iso_or_equiv
_atom_site_occupancy
Lu .0 .0 .0 0.01050(10) 1
Fe(1) .0 .0 .18921(2) 0.01010(10) 0.5
Zn(1) .0 .0 .18921(2) 0.01010(10) 0.5
Zn(2) .0 .0 .09919(2) 0.01190(10) 1
Zn(3) .0 .0 .27952(2) 0.01220(10) 1
O(1) .0 .0 .1472(3) 0.0410(10) 1
O(2) .0 .0 .2273(2) 0.0190(10) 1
O(3) .0 .0 .06300(10) 0.0120(10) 1
O(4) .0 .0 .31410(10) 0.0120(10) 1
